data_7208332
loop_
_publ_author_name
'Du, Ke-Zhao'
'Feng, Mei-Ling'
'Li, Jian-Rong'
'Huang, Xiao-Ying'

_publ_section_title
;
 pH-induced solvothermal synthesis and characterization of two novel
 thioarsenate compounds: Three-dimensional (1,2-pdaH2)0.5As5S8 containing
 \y-As(iii)S4 and two-dimensional (NH4)2As8S13
;
_journal_issue 15
_journal_name_full CrystEngComm
_journal_page_first 4959
_journal_paper_doi 10.1039/c2ce25475a
_journal_volume 14
_journal_year 2012
_chemical_formula_moiety 'As5 S8, C1.5 N H6'
_chemical_formula_sum 'C1.5 H6 As5 N S8'
_chemical_formula_weight 669.15
_chemical_name_systematic
;
?
;
_space_group_IT_number 70
_symmetry_cell_setting orthorhombic
_symmetry_space_group_name_Hall '-F 2uv 2vw'
_symmetry_space_group_name_H-M 'F d d d :2'
_atom_sites_solution_hydrogens geom
_atom_sites_solution_primary direct
_atom_sites_solution_secondary difmap
_audit_creation_method SHELXL-97
_cell_angle_alpha 90.00
_cell_angle_beta 90.00
_cell_angle_gamma 90.00
_cell_formula_units_Z 16
_cell_length_a 14.070(4)
_cell_length_b 15.300(4)
_cell_length_c 27.431(8)
_cell_measurement_reflns_used 4292
_cell_measurement_temperature 123
_cell_measurement_theta_max 27.5087
_cell_measurement_theta_min 2.1008
_cell_volume 5905(3)
_computing_cell_refinement 'CrystalClear (Rigaku Inc., 2008)'
_computing_data_collection 'CrystalClear (Rigaku Inc., 2008)'
_computing_data_reduction 'CrystalClear (Rigaku Inc., 2008)'
_computing_molecular_graphics 'DIAMOND. Version 3.0. Crystal Impact'
_computing_publication_material 'Windows Word 2003'
_computing_structure_refinement 'SHELXL-97 (Sheldrick, 1997)'
_computing_structure_solution 'SHELXS-97 (Sheldrick, 1990)'
_diffrn_ambient_temperature 123
_diffrn_detector_area_resol_mean 28.5714
_diffrn_measured_fraction_theta_full 0.998
_diffrn_measured_fraction_theta_max 0.998
_diffrn_measurement_device_type 'Saturn724+ (2x2 bin mode)'
_diffrn_measurement_method CCD_Profile_fitting
_diffrn_radiation_monochromator graphite
_diffrn_radiation_source 'fine-focus sealed tube'
_diffrn_radiation_type MoK\a
_diffrn_radiation_wavelength 0.71073
_diffrn_reflns_av_R_equivalents 0.0402
_diffrn_reflns_av_sigmaI/netI 0.0268
_diffrn_reflns_limit_h_max 17
_diffrn_reflns_limit_h_min -17
_diffrn_reflns_limit_k_max 19
_diffrn_reflns_limit_k_min -18
_diffrn_reflns_limit_l_max 34
_diffrn_reflns_limit_l_min -34
_diffrn_reflns_number 10480
_diffrn_reflns_theta_full 26.75
_diffrn_reflns_theta_max 26.75
_diffrn_reflns_theta_min 2.10
_exptl_absorpt_coefficient_mu 12.300
_exptl_absorpt_correction_T_max 1.00000
_exptl_absorpt_correction_T_min 0.51236
_exptl_absorpt_correction_type multi-scan
_exptl_absorpt_process_details SADABS
_exptl_crystal_colour Yellow
_exptl_crystal_density_diffrn 3.011
_exptl_crystal_density_method 'not measured'
_exptl_crystal_description Block
_exptl_crystal_F_000 5040
_exptl_crystal_size_max 0.2000
_exptl_crystal_size_mid 0.1410
_exptl_crystal_size_min 0.1240
_refine_diff_density_max 0.524
_refine_diff_density_min -0.532
_refine_diff_density_rms 0.121
_refine_ls_extinction_method none
_refine_ls_goodness_of_fit_ref 1.000
_refine_ls_hydrogen_treatment constr
_refine_ls_matrix_type full
_refine_ls_number_parameters 97
_refine_ls_number_reflns 1576
_refine_ls_number_restraints 94
_refine_ls_restrained_S_all 0.997
_refine_ls_R_factor_all 0.0227
_refine_ls_R_factor_gt 0.0205
_refine_ls_shift/su_max 0.002
_refine_ls_shift/su_mean 0.000
_refine_ls_structure_factor_coef Fsqd
_refine_ls_weighting_details 'calc w=1/[\s^2^(Fo^2^)+(0.0280P)^2^+0.5000P] where P=(Fo^2^+2Fc^2^)/3'
_refine_ls_weighting_scheme calc
_refine_ls_wR_factor_gt 0.0491
_refine_ls_wR_factor_ref 0.0497
_reflns_number_gt 1443
_reflns_number_total 1576
_reflns_threshold_expression >2sigma(I)
_cod_data_source_file c2ce25475a.txt
_cod_data_source_block compound-1-kd4-26c
_cod_depositor_comments
;
The following automatic conversions were performed:

'_exptl_absorpt_correction_type' value 'Multi-scan' changed to
'multi-scan' according to
/home/saulius/struct/CIF-dictionaries/cif_core.dic dictionary named
'cif_core.dic' version 2.4.1 from 2010-06-29.

Automatic conversion script
Id: cif_fix_values 1891 2012-01-12 08:04:46Z andrius 
;
_cod_original_sg_symbol_H-M 'F d d d'
_cod_original_formula_sum 'C1.50 H6 As5 N S8'
_cod_database_code 7208332

loop_
_symmetry_equiv_pos_as_xyz
'x, y, z'
'-x+3/4, -y+3/4, z'
'-x+3/4, y, -z+3/4'
'x, -y+3/4, -z+3/4'
'x, y+1/2, z+1/2'
'-x+3/4, -y+5/4, z+1/2'
'-x+3/4, y+1/2, -z+5/4'
'x, -y+5/4, -z+5/4'
'x+1/2, y, z+1/2'
'-x+5/4, -y+3/4, z+1/2'
'-x+5/4, y, -z+5/4'
'x+1/2, -y+3/4, -z+5/4'
'x+1/2, y+1/2, z'
'-x+5/4, -y+5/4, z'
'-x+5/4, y+1/2, -z+3/4'
'x+1/2, -y+5/4, -z+3/4'
'-x, -y, -z'
'x-3/4, y-3/4, -z'
'x-3/4, -y, z-3/4'
'-x, y-3/4, z-3/4'
'-x, -y+1/2, -z+1/2'
'x-3/4, y-1/4, -z+1/2'
'x-3/4, -y+1/2, z-1/4'
'-x, y-1/4, z-1/4'
'-x+1/2, -y, -z+1/2'
'x-1/4, y-3/4, -z+1/2'
'x-1/4, -y, z-1/4'
'-x+1/2, y-3/4, z-1/4'
'-x+1/2, -y+1/2, -z'
'x-1/4, y-1/4, -z'
'x-1/4, -y+1/2, z-3/4'
'-x+1/2, y-1/4, z-3/4'

loop_
_atom_site_label
_atom_site_type_symbol
_atom_site_fract_x
_atom_site_fract_y
_atom_site_fract_z
_atom_site_U_iso_or_equiv
_atom_site_adp_type
_atom_site_occupancy
_atom_site_symmetry_multiplicity
_atom_site_calc_flag
_atom_site_refinement_flags
As1 As 0.22069(2) 0.52249(2) 0.575130(10) 0.01103(9) Uani 1 1 d .
As2 As 0.31702(2) 0.64151(2) 0.484129(10) 0.01208(10) Uani 1 1 d .
As3 As 0.1250 0.6250 0.396124(15) 0.01558(12) Uani 1 2 d S
S1 S 0.36499(5) 0.53382(5) 0.53605(3) 0.01605(18) Uani 1 1 d .
S2 S 0.27056(5) 0.51221(5) 0.65155(2) 0.01199(17) Uani 1 1 d .
S3 S 0.19989(5) 0.37690(5) 0.56056(3) 0.01470(17) Uani 1 1 d .
S4 S 0.21449(5) 0.54554(5) 0.44836(3) 0.01661(18) Uani 1 1 d .
N1 N 0.2446(13) 0.3956(15) 0.3688(10) 0.037(4) Uani 0.25 1 d PDU
H1A H 0.2099 0.4217 0.3922 0.055 Uiso 0.25 1 d PR
H1B H 0.2383 0.4254 0.3407 0.055 Uiso 0.25 1 d PR
H1C H 0.2241 0.3404 0.3646 0.055 Uiso 0.25 1 d PR
N2 N 0.5066(11) 0.3750 0.3750 0.029(4) Uani 0.50 2 d SPDU
H2A H 0.5545 0.3533 0.3569 0.043 Uiso 0.25 1 d PR
H2B H 0.5123 0.4335 0.3770 0.043 Uiso 0.25 1 d PR
H2C H 0.5089 0.3518 0.4051 0.043 Uiso 0.25 1 d PR
C1 C 0.3432(12) 0.3940(13) 0.3890(4) 0.039(4) Uani 0.25 1 d PDU
H1D H 0.3599 0.4546 0.3861 0.046 Uiso 0.25 1 d PR
C2 C 0.4132(10) 0.3529(9) 0.3515(5) 0.020(3) Uani 0.25 1 d PDU
H2D H 0.4039 0.2909 0.3495 0.024 Uiso 0.25 1 d PR
H2E H 0.4076 0.3780 0.3195 0.024 Uiso 0.25 1 d PR
C3 C 0.3750 0.3750 0.4422(4) 0.037(2) Uani 0.50 2 d SPDU
H3A H 0.3319 0.4017 0.4648 0.055 Uiso 0.25 1 d PR
H3B H 0.3753 0.3129 0.4471 0.055 Uiso 0.25 1 d PR
H3C H 0.4378 0.3977 0.4473 0.055 Uiso 0.25 1 d PR

loop_
_atom_site_aniso_label
_atom_site_aniso_U_11
_atom_site_aniso_U_22
_atom_site_aniso_U_33
_atom_site_aniso_U_23
_atom_site_aniso_U_13
_atom_site_aniso_U_12
As1 0.01066(19) 0.01129(17) 0.01115(15) 0.00176(11) -0.00063(11) 0.00046(12)
As2 0.01126(18) 0.01344(17) 0.01153(16) 0.00194(11) 0.00156(11) 0.00107(13)
As3 0.0121(2) 0.0260(3) 0.0086(2) 0.000 0.000 0.0059(2)
S1 0.0111(4) 0.0212(4) 0.0159(4) 0.0080(3) 0.0009(3) 0.0020(3)
S2 0.0151(4) 0.0104(4) 0.0104(3) 0.0006(3) -0.0007(3) 0.0000(3)
S3 0.0132(4) 0.0121(4) 0.0188(4) -0.0018(3) -0.0058(3) 0.0009(3)
S4 0.0137(4) 0.0196(4) 0.0165(4) 0.0058(3) -0.0047(3) -0.0043(3)
N1 0.032(6) 0.028(7) 0.050(7) -0.009(6) -0.003(5) 0.012(5)
N2 0.021(5) 0.020(7) 0.045(6) 0.003(5) 0.000 0.000
C1 0.035(6) 0.031(6) 0.050(6) -0.018(5) 0.007(5) 0.005(5)
C2 0.021(6) 0.008(5) 0.032(6) -0.012(5) 0.001(5) -0.003(5)
C3 0.039(5) 0.024(5) 0.046(5) 0.000 0.000 0.016(4)

loop_
_atom_type_symbol
_atom_type_description
_atom_type_scat_dispersion_real
_atom_type_scat_dispersion_imag
_atom_type_scat_source
C C 0.0033 0.0016 'International Tables Vol C Tables 4.2.6.8 and 6.1.1.4'
H H 0.0000 0.0000 'International Tables Vol C Tables 4.2.6.8 and 6.1.1.4'
N N 0.0061 0.0033 'International Tables Vol C Tables 4.2.6.8 and 6.1.1.4'
S S 0.1246 0.1234 'International Tables Vol C Tables 4.2.6.8 and 6.1.1.4'
As As 0.0499 2.0058 'International Tables Vol C Tables 4.2.6.8 and 6.1.1.4'

loop_
_geom_angle_atom_site_label_1
_geom_angle_atom_site_label_2
_geom_angle_atom_site_label_3
_geom_angle
_geom_angle_site_symmetry_1
_geom_angle_site_symmetry_3
S2 As1 S3 97.88(3) . .
S2 As1 S1 99.59(3) . .
S3 As1 S1 96.03(3) . .
S3 As2 S1 91.30(3) 18_666 .
S3 As2 S4 103.16(3) 18_666 .
S1 As2 S4 89.46(3) . .
S4 As3 S4 101.38(5) . 14_455
S4 As3 S2 80.93(3) . 27_565
S4 As3 S2 94.83(3) 14_455 27_565
S4 As3 S2 94.83(3) . 28_565
S4 As3 S2 80.93(3) 14_455 28_565
S2 As3 S2 173.35(3) 27_565 28_565
As2 S1 As1 94.83(3) . .
As1 S2 As3 100.62(3) . 19_666
As2 S3 As1 96.04(3) 30_556 .
As3 S4 As2 106.18(4) . .
C1 N1 H1A 104.3 . .
C1 N1 H1B 114.7 . .
H1A N1 H1B 109.5 . .
C1 N1 H1C 109.3 . .
H1A N1 H1C 109.5 . .
H1B N1 H1C 109.5 . .
C2 N2 H2A 109.6 . .
C2 N2 H2B 109.1 . .
H2A N2 H2B 109.5 . .
C2 N2 H2C 109.7 . .
H2A N2 H2C 109.5 . .
H2B N2 H2C 109.5 . .
N1 C1 C3 128.3(15) . .
N1 C1 C2 110.4(12) . .
C3 C1 C2 111.3(9) . .
N1 C1 H1D 100.4 . .
C3 C1 H1D 100.8 . .
C2 C1 H1D 100.4 . .
N2 C2 C1 100.3(7) . .
N2 C2 H2D 111.4 . .
C1 C2 H2D 110.5 . .
N2 C2 H2E 112.0 . .
C1 C2 H2E 113.0 . .
H2D C2 H2E 109.5 . .
C1 C3 H3A 110.2 . .
C1 C3 H3B 108.5 . .
H3A C3 H3B 109.5 . .
C1 C3 H3C 109.6 . .
H3A C3 H3C 109.5 . .
H3B C3 H3C 109.5 . .

loop_
_geom_bond_atom_site_label_1
_geom_bond_atom_site_label_2
_geom_bond_distance
_geom_bond_site_symmetry_2
As1 S2 2.2163(9) .
As1 S3 2.2819(10) .
As1 S1 2.3025(10) .
As2 S3 2.2466(9) 18_666
As2 S1 2.2801(9) .
As2 S4 2.2803(9) .
As3 S4 2.2621(9) .
As3 S4 2.2621(9) 14_455
As3 S2 2.5669(9) 27_565
As3 S2 2.5669(9) 28_565
S2 As3 2.5669(9) 19_666
S3 As2 2.2466(9) 30_556
N1 C1 1.493(9) .
N1 H1A 0.9001 .
N1 H1B 0.8999 .
N1 H1C 0.9000 .
N2 C2 1.503(9) .
N2 H2A 0.9000 .
N2 H2B 0.9000 .
N2 H2C 0.9001 .
C1 C3 1.554(9) .
C1 C2 1.557(8) .
C1 H1D 0.9600 .
C2 H2D 0.9600 .
C2 H2E 0.9600 .
C3 H3A 0.9599 .
C3 H3B 0.9601 .
C3 H3C 0.9599 .

loop_
_geom_hbond_atom_site_label_D
_geom_hbond_atom_site_label_H
_geom_hbond_atom_site_label_A
_geom_hbond_distance_DH
_geom_hbond_distance_HA
_geom_hbond_distance_DA
_geom_hbond_angle_DHA
_geom_hbond_site_symmetry_A
N1 H1A S4 0.90 2.44 3.19(3) 141.2 .
N1 H1A S2 0.90 2.86 3.57(2) 136.5 27_565
N1 H1B S1 0.90 2.38 3.11(2) 138.2 27_565
N2 H2A S1 0.90 2.49 3.341(9) 158.2 24_655
N2 H2B S4 0.90 2.71 3.320(2) 126.5 3
N2 H2C S4 0.90 2.57 3.320(2) 140.7 2

loop_
_geom_torsion_atom_site_label_1
_geom_torsion_atom_site_label_2
_geom_torsion_atom_site_label_3
_geom_torsion_atom_site_label_4
_geom_torsion
_geom_torsion_site_symmetry_1
_geom_torsion_site_symmetry_4
S3 As2 S1 As1 -169.15(3) 18_666 .
S4 As2 S1 As1 -66.00(4) . .
S2 As1 S1 As2 -137.28(3) . .
S3 As1 S1 As2 123.66(3) . .
S3 As1 S2 As3 38.65(3) . 19_666
S1 As1 S2 As3 -58.87(3) . 19_666
S2 As1 S3 As2 141.62(3) . 30_556
S1 As1 S3 As2 -117.79(4) . 30_556
S4 As3 S4 As2 -70.03(3) 14_455 .
S2 As3 S4 As2 -163.17(3) 27_565 .
S2 As3 S4 As2 11.66(4) 28_565 .
S3 As2 S4 As3 -96.60(4) 18_666 .
S1 As2 S4 As3 172.19(3) . .
N2 N1 C1 C2 4(5) 2 3
N1 N1 C1 C2 3(4) 4 3
C2 N1 C1 C2 -116(2) 2 3
C1 N1 C1 C2 -74(3) 4 3
N2 N1 C1 C1 78(5) 2 4
N1 N1 C1 C1 77(4) 4 4
C2 N1 C1 C1 -41.9(12) 2 4
C2 N1 C1 C1 74(3) 3 4
N2 N1 C1 C2 145(16) 2 4
N1 N1 C1 C2 144(17) 4 4
C2 N1 C1 C2 25(17) 2 4
C1 N1 C1 C2 67(16) 4 4
C2 N1 C1 C2 142(18) 3 4
N2 N1 C1 C2 120(5) 2 2
N1 N1 C1 C2 119(4) 4 2
C1 N1 C1 C2 41.9(12) 4 2
C2 N1 C1 C2 116(2) 3 2
N2 N1 C1 C1 58(6) 2 2
N1 N1 C1 C1 57(6) 4 2
C2 N1 C1 C1 -62(3) 2 2
C1 N1 C1 C1 -20(2) 4 2
C2 N1 C1 C1 54(3) 3 2
N2 N1 C1 C1 118(4) 2 3
N1 N1 C1 C1 117(4) 4 3
C2 N1 C1 C1 -1.9(15) 2 3
C1 N1 C1 C1 39.9(18) 4 3
C2 N1 C1 C1 114(2) 3 3
N1 N1 C1 N2 -0.9(17) 4 2
C2 N1 C1 N2 -120(5) 2 2
C1 N1 C1 N2 -78(5) 4 2
C2 N1 C1 N2 -4(5) 3 2
N2 N1 C1 N1 0.9(17) 2 4
C2 N1 C1 N1 -119(4) 2 4
C1 N1 C1 N1 -77(4) 4 4
C2 N1 C1 N1 -3(4) 3 4
N2 N1 C1 C3 -49(5) 2 .
N1 N1 C1 C3 -50(5) 4 .
C2 N1 C1 C3 -169(3) 2 .
C1 N1 C1 C3 -128(4) 4 .
C2 N1 C1 C3 -53(2) 3 .
N2 N1 C1 C2 92(5) 2 .
N1 N1 C1 C2 92(4) 4 .
C2 N1 C1 C2 -27.6(16) 2 .
C1 N1 C1 C2 14.3(15) 4 .
C2 N1 C1 C2 89(2) 3 .
N1 N2 C2 C1 -178(5) 2 3
N1 N2 C2 C1 4(5) 3 3
C1 N2 C2 C1 68(2) 2 3
C2 N2 C2 C1 41.0(15) 4 3
N1 N2 C2 C1 135(6) 2 4
N1 N2 C2 C1 -43(6) 3 4
C1 N2 C2 C1 -47(3) 3 4
C1 N2 C2 C1 20.4(18) 2 4
C2 N2 C2 C1 -6(2) 4 4
N1 N2 C2 C1 115(5) 2 2
N1 N2 C2 C1 -64(5) 3 2
C1 N2 C2 C1 -68(2) 3 2
C2 N2 C2 C1 -26.8(12) 4 2
N1 N2 C2 C2 178(5) 2 2
N1 N2 C2 C2 0(5) 3 2
C1 N2 C2 C2 -4.0(14) 3 2
C1 N2 C2 C2 63.8(13) 2 2
C2 N2 C2 C2 37.0(5) 4 2
N1 N2 C2 C3 -97(5) 2 3
N1 N2 C2 C3 85(5) 3 3
C1 N2 C2 C3 80.8(19) 3 3
C1 N2 C2 C3 149(2) 2 3
C2 N2 C2 C3 121.8(19) 4 3
N1 N2 C2 N1 -178(3) 3 2
C1 N2 C2 N1 178(5) 3 2
C1 N2 C2 N1 -115(5) 2 2
C2 N2 C2 N1 -141(5) 4 2
N1 N2 C2 C2 141(5) 2 4
N1 N2 C2 C2 -37(5) 3 4
C1 N2 C2 C2 -41.0(15) 3 4
C1 N2 C2 C2 26.8(12) 2 4
N1 N2 C2 C1 144(4) 2 .
N1 N2 C2 C1 -34(5) 3 .
C1 N2 C2 C1 -38.0(17) 3 .
C1 N2 C2 C1 29.8(19) 2 .
C2 N2 C2 C1 3.0(10) 4 .
N1 N2 C2 N1 178(3) 2 3
C1 N2 C2 N1 -4(5) 3 3
C1 N2 C2 N1 64(5) 2 3
C2 N2 C2 N1 37(5) 4 3
N1 N2 C2 C2 120(4) 2 3
N1 N2 C2 C2 -58(5) 3 3
C1 N2 C2 C2 -62.5(18) 3 3
C1 N2 C2 C2 5.4(14) 2 3
C2 N2 C2 C2 -21.5(9) 4 3
C2 C1 C2 C1 -156(5) 3 3
C1 C1 C2 C1 134(4) 4 3
C2 C1 C2 C1 -61(3) 4 3
C2 C1 C2 C1 82(3) 2 3
C1 C1 C2 C1 -100(5) 2 3
N2 C1 C2 C1 127(3) 2 3
N1 C1 C2 C1 112(3) . 3
N1 C1 C2 C1 141(3) 4 3
C3 C1 C2 C1 -99(3) . 3
C2 C1 C2 C1 70(4) 3 4
C2 C1 C2 C1 165(5) 4 4
C2 C1 C2 C1 -52.4(19) 2 4
C1 C1 C2 C1 126(6) 2 4
C1 C1 C2 C1 -134(4) 3 4
N2 C1 C2 C1 -7(2) 2 4
N1 C1 C2 C1 -22(2) . 4
N1 C1 C2 C1 7(3) 4 4
C3 C1 C2 C1 127(4) . 4
C2 C1 C2 C1 -57(3) 3 2
C1 C1 C2 C1 -126(6) 4 2
C2 C1 C2 C1 39(2) 4 2
C2 C1 C2 C1 -179(5) 2 2
C1 C1 C2 C1 100(5) 3 2
N2 C1 C2 C1 -133(4) 2 2
N1 C1 C2 C1 -148(4) . 2
N1 C1 C2 C1 -119(4) 4 2
C3 C1 C2 C1 0(2) . 2
C2 C1 C2 C2 122(4) 3 2
C1 C1 C2 C2 52.4(19) 4 2
C2 C1 C2 C2 -143(4) 4 2
C1 C1 C2 C2 179(5) 2 2
C1 C1 C2 C2 -82(3) 3 2
N2 C1 C2 C2 45.4(17) 2 2
N1 C1 C2 C2 30.6(19) . 2
N1 C1 C2 C2 60(2) 4 2
C3 C1 C2 C2 179(3) . 2
C2 C1 C2 C3 122(2) 3 3
C1 C1 C2 C3 53(3) 4 3
C2 C1 C2 C3 -142(2) 4 3
C2 C1 C2 C3 0.4(16) 2 3
C1 C1 C2 C3 179(4) 2 3
C1 C1 C2 C3 -81(3) 3 3
N2 C1 C2 C3 45.8(11) 2 3
N1 C1 C2 C3 31.0(15) . 3
N1 C1 C2 C3 60.1(14) 4 3
C3 C1 C2 C3 179.7(14) . 3
C2 C1 C2 N1 -91(2) 3 2
C1 C1 C2 N1 -161(4) 4 2
C2 C1 C2 N1 4.3(17) 4 2
C2 C1 C2 N1 147(3) 2 2
C1 C1 C2 N1 -34(3) 2 2
C1 C1 C2 N1 65(3) 3 2
N2 C1 C2 N1 -167.8(17) 2 2
N1 C1 C2 N1 177.4(16) . 2
N1 C1 C2 N1 -153(2) 4 2
C3 C1 C2 N1 -33.9(16) . 2
C2 C1 C2 C2 -95(3) 3 4
C1 C1 C2 C2 -165(5) 4 4
C2 C1 C2 C2 143(4) 2 4
C1 C1 C2 C2 -39(2) 2 4
C1 C1 C2 C2 61(3) 3 4
N2 C1 C2 C2 -172(3) 2 4
N1 C1 C2 C2 173(3) . 4
N1 C1 C2 C2 -158(3) 4 4
C3 C1 C2 C2 -38.2(14) . 4
C2 C1 C2 N2 -99(2) 3 .
C1 C1 C2 N2 -169(3) 4 .
C2 C1 C2 N2 -4.1(14) 4 .
C2 C1 C2 N2 138(3) 2 .
C1 C1 C2 N2 -43(3) 2 .
C1 C1 C2 N2 57(3) 3 .
N2 C1 C2 N2 -176.2(12) 2 .
N1 C1 C2 N2 169.1(16) . .
N1 C1 C2 N2 -161.9(15) 4 .
C3 C1 C2 N2 -42.3(12) . .
C2 C1 C2 N1 -106(2) 3 3
C1 C1 C2 N1 -176(3) 4 3
C2 C1 C2 N1 -10.5(16) 4 3
C2 C1 C2 N1 132(3) 2 3
C1 C1 C2 N1 -49(3) 2 3
C1 C1 C2 N1 50(3) 3 3
N2 C1 C2 N1 177.4(15) 2 3
N1 C1 C2 N1 163(2) . 3
N1 C1 C2 N1 -168.3(17) 4 3
C3 C1 C2 N1 -48.7(14) . 3
C1 C1 C2 C2 -70(4) 4 3
C2 C1 C2 C2 95(3) 4 3
C2 C1 C2 C2 -122(4) 2 3
C1 C1 C2 C2 57(3) 2 3
C1 C1 C2 C2 156(5) 3 3
N2 C1 C2 C2 -77(2) 2 3
N1 C1 C2 C2 -91(3) . 3
N1 C1 C2 C2 -62(2) 4 3
C3 C1 C2 C2 57.2(17) . 3
C1 C1 C3 C2 -33(2) 4 3
C2 C1 C3 C2 -115(3) 4 3
C2 C1 C3 C2 -72(9) 2 3
C1 C1 C3 C2 -74(2) 2 3
C1 C1 C3 C2 -101(2) 3 3
N2 C1 C3 C2 55(2) 2 3
N1 C1 C3 C2 67(3) . 3
N1 C1 C3 C2 45(3) 4 3
C2 C1 C3 C2 -75(2) . 3
C2 C1 C3 C2 115(3) 3 4
C1 C1 C3 C2 82.0(11) 4 4
C2 C1 C3 C2 43(9) 2 4
C1 C1 C3 C2 41.0(13) 2 4
C1 C1 C3 C2 14.3(12) 3 4
N2 C1 C3 C2 170(3) 2 4
N1 C1 C3 C2 -178(3) . 4
N1 C1 C3 C2 160(2) 4 4
C2 C1 C3 C2 40.7(13) . 4
C2 C1 C3 C1 74(2) 3 2
C1 C1 C3 C1 41.0(9) 4 2
C2 C1 C3 C1 -41.0(13) 4 2
C2 C1 C3 C1 2(8) 2 2
C1 C1 C3 C1 -26.7(18) 3 2
N2 C1 C3 C1 129(3) 2 2
N1 C1 C3 C1 141(4) . 2
N1 C1 C3 C1 119(3) 4 2
C2 C1 C3 C1 -0.3(15) . 2
